data_1575252
loop_
_publ_author_name
'Chen, Zhongwei'
'Wu, Jin'
'Deng, Zeyu'
'Chen, Congcong'
'Feng, Jianning'
'Ma, Baixu'
'Tao, Lizhi'
'Mao, Lingling'
'Lu, Haipeng'

_publ_section_title
;
 Topochemical photocycloaddition in two-dimensional lead-halide
 coordination polymers with tunable phosphorescence.
;
_journal_issue 35
_journal_name_full 'Chemical science'
_journal_page_first 16004
_journal_page_last 16015
_journal_paper_doi 10.1039/d5sc04306a
_journal_volume 16
_journal_year 2025
_chemical_formula_moiety 'Br2 C12 N2 Pb'
_chemical_formula_sum 'C12 Br2 N2 Pb'
_chemical_formula_weight 539.15
_space_group_crystal_system orthorhombic
_space_group_IT_number 58
_space_group_name_Hall '-P 2 2n'
_space_group_name_H-M_alt 'P n n m'
_atom_sites_solution_primary dual
_audit_creation_date 2024-12-03
_audit_creation_method
;
Olex2 1.2
(compiled 2018.05.29 svn.r3508 for OlexSys, GUI svn.r5506)
;
_audit_update_record
;
2024-12-03 deposited with the CCDC.	2025-07-29 downloaded from the CCDC.
;
_cell_angle_alpha 90
_cell_angle_beta 90
_cell_angle_gamma 90
_cell_formula_units_Z 2
_cell_length_a 8.8284(2)
_cell_length_b 18.8885(5)
_cell_length_c 4.15040(10)
_cell_measurement_reflns_used 3810
_cell_measurement_temperature 99.95(11)
_cell_measurement_theta_max 28.3070
_cell_measurement_theta_min 2.5540
_cell_volume 692.10(3)
_computing_cell_refinement 'CrysAlisPro 1.171.43.90 (Rigaku OD, 2023)'
_computing_data_collection 'CrysAlisPro 1.171.43.90 (Rigaku OD, 2023)'
_computing_data_reduction 'CrysAlisPro 1.171.43.90 (Rigaku OD, 2023)'
_computing_molecular_graphics 'Olex2 (Dolomanov et al., 2009)'
_computing_publication_material 'Olex2 (Dolomanov et al., 2009)'
_computing_structure_refinement 'ShelXL (Sheldrick, 2015)'
_computing_structure_solution 'ShelXT (Sheldrick, 2015)'
_diffrn_ambient_environment N~2~
_diffrn_ambient_temperature 99.95(11)
_diffrn_detector 'CCD plate'
_diffrn_detector_area_resol_mean 10.3577
_diffrn_detector_type Atlas
_diffrn_measured_fraction_theta_full 1.000
_diffrn_measured_fraction_theta_max 1.000
_diffrn_measurement_details
;
List of Runs (angles in degrees, time in seconds):

  # Type    Start    End  Width  t~exp~   \w     \q     \k     \f   Frames
#--------------------------------------------------------------------------
  1  \w     -9.00  91.00   1.00   12.00    --   15.85  57.00 -90.00  100
  2  \w     -8.00  90.00   1.00   12.00    --   15.85  37.00-180.00   98
  3  \w     -6.00  94.00   1.00   12.00    --   15.85  57.00  30.00  100
  4  \w    -15.00  59.00   1.00   12.00    --   15.85 -99.00   0.00   74
  5  \w    -39.00  52.00   1.00   12.00    --   15.85 -77.00 120.00   91
  6  \w    -38.00  52.00   1.00   12.00    --   15.85 -77.00-120.00   90
;
_diffrn_measurement_device 'four-circle diffractometer'
_diffrn_measurement_device_type 'SuperNova, Dual, Cu at home/near, Atlas'
_diffrn_measurement_method '\w scans'
_diffrn_orient_matrix_type 'CrysAlisPro convention (1999,Acta A55,543-557)'
_diffrn_orient_matrix_UB_11 -0.0346519000
_diffrn_orient_matrix_UB_12 0.0148812000
_diffrn_orient_matrix_UB_13 -0.0577909000
_diffrn_orient_matrix_UB_21 -0.0120649000
_diffrn_orient_matrix_UB_22 0.0092703000
_diffrn_orient_matrix_UB_23 0.1606484000
_diffrn_orient_matrix_UB_31 0.0079929000
_diffrn_orient_matrix_UB_32 0.0783967000
_diffrn_orient_matrix_UB_33 -0.0080188000
_diffrn_radiation_monochromator mirror
_diffrn_radiation_probe x-ray
_diffrn_radiation_type MoK\a
_diffrn_radiation_wavelength 0.71073
_diffrn_reflns_av_R_equivalents 0.0524
_diffrn_reflns_av_unetI/netI 0.0280
_diffrn_reflns_Laue_measured_fraction_full 1.000
_diffrn_reflns_Laue_measured_fraction_max 1.000
_diffrn_reflns_limit_h_max 11
_diffrn_reflns_limit_h_min -11
_diffrn_reflns_limit_k_max 23
_diffrn_reflns_limit_k_min -23
_diffrn_reflns_limit_l_max 5
_diffrn_reflns_limit_l_min -5
_diffrn_reflns_number 8361
_diffrn_reflns_point_group_measured_fraction_full 1.000
_diffrn_reflns_point_group_measured_fraction_max 1.000
_diffrn_reflns_theta_full 25.242
_diffrn_reflns_theta_max 26.732
_diffrn_reflns_theta_min 2.156
_diffrn_source 'micro-focus sealed X-ray tube'
_diffrn_source_type 'SuperNova (Mo) X-ray Source'
_diffrn_standards_number 0
_exptl_absorpt_coefficient_mu 17.939
_exptl_absorpt_correction_T_max 1.00000
_exptl_absorpt_correction_T_min 0.48905
_exptl_absorpt_correction_type multi-scan
_exptl_absorpt_process_details
;
CrysAlisPro 1.171.43.90 (Rigaku Oxford Diffraction, 2023)
Empirical absorption correction using spherical harmonics,
implemented in SCALE3 ABSPACK scaling algorithm.
;
_exptl_crystal_colour colourless
_exptl_crystal_colour_primary colourless
_exptl_crystal_density_diffrn 2.587
_exptl_crystal_description plate
_exptl_crystal_F_000 476
_exptl_crystal_size_max 0.07
_exptl_crystal_size_mid 0.05
_exptl_crystal_size_min 0.03
_refine_diff_density_max 1.631
_refine_diff_density_min -0.656
_refine_diff_density_rms 0.181
_refine_ls_extinction_method none
_refine_ls_goodness_of_fit_ref 1.109
_refine_ls_hydrogen_treatment undef
_refine_ls_matrix_type full
_refine_ls_number_parameters 95
_refine_ls_number_reflns 844
_refine_ls_number_restraints 80
_refine_ls_restrained_S_all 1.067
_refine_ls_R_factor_all 0.0345
_refine_ls_R_factor_gt 0.0282
_refine_ls_shift/su_max 0.000
_refine_ls_shift/su_mean 0.000
_refine_ls_structure_factor_coef Fsqd
_refine_ls_weighting_details 'w=1/[\s^2^(Fo^2^)+(0.0236P)^2^+4.3835P] where P=(Fo^2^+2Fc^2^)/3'
_refine_ls_weighting_scheme calc
_refine_ls_wR_factor_gt 0.0607
_refine_ls_wR_factor_ref 0.0634
_reflns_Friedel_coverage 0.000
_reflns_number_gt 732
_reflns_number_total 844
_reflns_threshold_expression 'I > 2\s(I)'
_cod_data_source_file d5sc04306a2.cif
_cod_data_source_block czw-0704-22bpe-pbbr-photo
_cod_depositor_comments 'Adding full bibliography for 1575246--1575255.cif.'
_cod_database_code 1575252
_shelx_shelxl_version_number 2018/3
_chemical_oxdiff_formula 'Pb Br C N '
_shelx_space_group_comment
;
The symmetry employed for this shelxl refinement is uniquely defined
by the following loop, which should always be used as a source of
symmetry information in preference to the above space-group names.
They are only intended as comments.
;
_shelx_estimated_absorpt_t_max 0.615
_shelx_estimated_absorpt_t_min 0.367
_diffrn_oxdiff_digest_frames
;
015c626b6722ddd571ae242ba5692deeeb000274872
;
_reflns_odcompleteness_completeness 99.79
_reflns_odcompleteness_iscentric 1
_reflns_odcompleteness_theta 27.04
_olex2_refinement_description
;
1. Restrained distances
 Pb01-Br \\sim Pb01-Br1
 with sigma of 0.02
 C3-C0 \\sim C3-C4
 with sigma of 0.02
 C6-C4 \\sim C6-C0
 with sigma of 0.02
 C3-C5 \\sim C3-C1
 with sigma of 0.02
 C003-C1 \\sim C003-C5
 with sigma of 0.02
 Pb01-N0 \\sim Pb01-N1
 with sigma of 0.02
 N0-C003 \\sim N1-C003
 with sigma of 0.02
 N1-C6 \\sim N0-C6
 with sigma of 0.02
2. Uiso/Uaniso restraints and constraints
Br \\sim Br1: within 2A with sigma of 0.01 and sigma for terminal atoms of 0.02
C0 \\sim C4: within 2A with sigma of 0.01 and sigma for terminal atoms of 0.02
C5 \\sim C1: within 2A with sigma of 0.01 and sigma for terminal atoms of 0.02
N1 \\sim N0: within 2A with sigma of 0.01 and sigma for terminal atoms of 0.02
Uanis(N0) \\sim Ueq, Uanis(C003) \\sim Ueq, Uanis(C1) \\sim Ueq, Uanis(C3)
\\sim Ueq, Uanis(C0) \\sim Ueq, Uanis(C6) \\sim Ueq: with sigma of 0.001 and
sigma for terminal atoms of 0.002
Uanis(C4) \\sim Ueq: with sigma of 0.001 and sigma for terminal atoms of 0.002
Uanis(N0) \\sim Ueq, Uanis(N1) \\sim Ueq: with sigma of 0.001 and sigma for
terminal atoms of 0.002
3. Rigid body (RIGU) restrains
 Br1, Br
 with sigma for 1-2 distances of 0.001 and sigma for 1-3 distances of 0.001
 C4, C0
 with sigma for 1-2 distances of 0.001 and sigma for 1-3 distances of 0.001
 C5, C1
 with sigma for 1-2 distances of 0.01 and sigma for 1-3 distances of 0.02
 N0, N1
 with sigma for 1-2 distances of 0.001 and sigma for 1-3 distances of 0.001
4. Others
 Fixed Sof: Br(0.25) C0(0.25) N0(0.25) C1(0.25) C6(0.5) Br1(0.25) C2(0.5)
 C4(0.25) C5(0.25) N1(0.25)
;
_olex2_submission_special_instructions 'No special instructions were received'
_oxdiff_exptl_absorpt_empirical_details
;
Empirical correction (ABSPACK) includes:
- Absorption correction using spherical harmonics
- Frame scaling
;
_oxdiff_exptl_absorpt_empirical_full_max 1.702
_oxdiff_exptl_absorpt_empirical_full_min 0.699

loop_
_space_group_symop_operation_xyz
'x, y, z'
'-x, -y, z'
'-x+1/2, y+1/2, -z+1/2'
'x+1/2, -y+1/2, -z+1/2'
'-x, -y, -z'
'x, y, -z'
'x-1/2, -y-1/2, z-1/2'
'-x-1/2, y-1/2, z-1/2'

loop_
_atom_site_label
_atom_site_type_symbol
_atom_site_fract_x
_atom_site_fract_y
_atom_site_fract_z
_atom_site_U_iso_or_equiv
_atom_site_adp_type
_atom_site_occupancy
_atom_site_site_symmetry_order
_atom_site_calc_flag
_atom_site_refinement_flags_posn
_atom_site_refinement_flags_adp
_atom_site_refinement_flags_occupancy
_atom_site_disorder_assembly
_atom_site_disorder_group
Pb01 Pb 0.500000 0.500000 1.000000 0.02068(15) Uani 1 4 d DS T P . .
Br Br 0.3264(3) 0.42010(12) 0.500000 0.0312(5) Uani 0.5 2 d DS TU P A 2
C003 C 0.6884(11) 0.3419(5) 1.000000 0.042(2) Uani 1 2 d DS TU P . .
C0 C 0.982(2) 0.3669(7) 0.948(6) 0.022(4) Uani 0.25 1 d D U . A 2
N0 N 0.7396(12) 0.4077(6) 1.000000 0.022(3) Uani 0.5 2 d DS TU P A 2
C1 C 0.7836(16) 0.2818(9) 1.000000 0.029(5) Uani 0.5 2 d DS TU P A 2
C3 C 0.9397(11) 0.2974(5) 1.000000 0.033(2) Uani 1 2 d DS TU P . .
C6 C 0.8806(11) 0.4174(5) 1.143(3) 0.021(2) Uani 0.5 1 d D U . . .
Br1 Br 0.3929(2) 0.39641(10) 0.500000 0.0246(4) Uani 0.5 2 d DS TU P A 1
C2 C 0.9171(11) 0.4875(5) 1.303(3) 0.024(3) Uani 0.5 1 d . . . A .
C4 C 0.994(2) 0.3587(8) 1.135(6) 0.019(4) Uani 0.25 1 d D U . A 1
C5 C 0.7899(17) 0.2893(11) 1.104(6) 0.025(4) Uani 0.25 1 d D U . A 1
N1 N 0.7271(13) 0.4047(6) 1.121(4) 0.012(3) Uani 0.25 1 d D U . A 1

loop_
_atom_site_aniso_label
_atom_site_aniso_U_11
_atom_site_aniso_U_22
_atom_site_aniso_U_33
_atom_site_aniso_U_23
_atom_site_aniso_U_13
_atom_site_aniso_U_12
Pb01 0.0154(2) 0.0147(2) 0.0319(2) 0.000 0.000 -0.00099(16)
Br 0.0274(11) 0.0294(12) 0.0368(10) 0.000 0.000 -0.0144(9)
C003 0.042(3) 0.042(3) 0.043(3) 0.000 0.000 0.0000(10)
C0 0.022(4) 0.022(4) 0.022(4) -0.0001(11) 0.0003(11) 0.0002(10)
N0 0.022(3) 0.021(3) 0.022(3) 0.000 0.000 0.0001(10)
C1 0.029(5) 0.029(5) 0.028(5) 0.000 0.000 0.0001(10)
C3 0.033(2) 0.033(2) 0.034(2) 0.000 0.000 0.0002(10)
C6 0.020(2) 0.020(2) 0.021(2) 0.0002(10) 0.0000(10) 0.0000(10)
Br1 0.0186(10) 0.0172(9) 0.0380(10) 0.000 0.000 -0.0019(7)
C2 0.014(6) 0.021(6) 0.039(7) 0.003(5) -0.003(5) -0.007(4)
C4 0.019(4) 0.019(4) 0.019(4) 0.0001(10) -0.0003(11) 0.0002(10)
C5 0.036(8) 0.025(8) 0.014(8) 0.010(7) 0.008(7) 0.000(7)
N1 0.012(3) 0.012(3) 0.012(3) 0.0000(10) 0.0003(10) 0.0001(10)

loop_
_atom_type_symbol
_atom_type_description
_atom_type_scat_dispersion_real
_atom_type_scat_dispersion_imag
_atom_type_scat_source
Br Br -0.2901 2.4595 'International Tables Vol C Tables 4.2.6.8 and 6.1.1.4'
C C 0.0033 0.0016 'International Tables Vol C Tables 4.2.6.8 and 6.1.1.4'
N N 0.0061 0.0033 'International Tables Vol C Tables 4.2.6.8 and 6.1.1.4'
Pb Pb -3.3944 10.1111 'International Tables Vol C Tables 4.2.6.8 and 6.1.1.4'

loop_
_geom_angle_atom_site_label_1
_geom_angle_atom_site_label_2
_geom_angle_atom_site_label_3
_geom_angle
_geom_angle_site_symmetry_1
_geom_angle_site_symmetry_3
_geom_angle_publ_flag
N0 Pb01 Br 94.28(17) . . ?
N0 Pb01 Br 85.72(17) 5_667 . ?
N0 Pb01 N0 180.0(3) 5_667 . ?
Br1 Pb01 Br1 180.0 . 5_667 ?
N1 Pb01 Br 94.8(4) 5_667 1_556 ?
N1 Pb01 Br 80.2(3) . 5_667 ?
N1 Pb01 Br 99.8(3) 2_665 5_666 ?
N1 Pb01 Br 80.2(3) 2_665 1_556 ?
N1 Pb01 Br 85.2(4) 5_667 5_666 ?
N1 Pb01 Br 99.8(3) 5_667 5_667 ?
N1 Pb01 Br 94.8(4) . 5_666 ?
N1 Pb01 Br 94.8(4) 6_557 5_667 ?
N1 Pb01 Br 80.2(3) 6_557 5_666 ?
N1 Pb01 Br 85.2(4) 2_665 5_667 ?
N1 Pb01 Br 85.2(4) . 1_556 ?
N1 Pb01 Br 99.8(3) 6_557 1_556 ?
N1 Pb01 N0 169.2(4) . 5_667 ?
N1 Pb01 N0 10.8(4) 2_665 5_667 ?
N1 Pb01 N0 10.8(4) 5_667 5_667 ?
N1 Pb01 N0 169.2(4) 6_557 5_667 ?
N1 Pb01 Br1 108.9(4) 6_557 5_667 ?
N1 Pb01 Br1 108.9(4) 2_665 . ?
N1 Pb01 Br1 85.9(3) 5_667 5_667 ?
N1 Pb01 Br1 85.9(3) . . ?
N1 Pb01 Br1 71.1(4) 2_665 5_667 ?
N1 Pb01 Br1 94.1(3) 5_667 . ?
N1 Pb01 Br1 71.1(4) 6_557 . ?
N1 Pb01 Br1 94.1(3) . 5_667 ?
N1 Pb01 N1 21.0(8) 5_667 2_665 ?
N1 Pb01 N1 159.0(8) 5_667 6_557 ?
N1 Pb01 N1 159.0(7) . 2_665 ?
N1 Pb01 N1 180.0 6_557 2_665 ?
N1 Pb01 N1 180.0 . 5_667 ?
N1 Pb01 N1 21.0(8) . 6_557 ?
Pb01 Br Pb01 87.94(5) . 1_554 ?
N0 C003 C1 123.6(11) . . ?
N0 C003 N1 22.4(8) . 6_557 ?
C5 C003 C5 36(2) 6_557 . ?
N1 C003 C5 110.6(13) 6_557 6_557 ?
N1 C003 C5 125.6(12) . 6_557 ?
N1 C003 C5 125.6(12) 6_557 . ?
N1 C003 C5 110.6(13) . . ?
N1 C003 N1 44.1(16) 6_557 . ?
C0 C0 C3 81.1(11) 6_557 . ?
C0 C0 C6 58.3(10) 6_557 . ?
C3 C0 C6 110.5(12) . . ?
C6 C0 C3 122.1(15) 6_557 . ?
C6 C0 C6 47.8(10) 6_557 . ?
C003 N0 Pb01 109.5(7) . . ?
C003 N0 C6 115.4(9) . 6_557 ?
C003 N0 C6 115.4(9) . . ?
C6 N0 Pb01 127.4(7) . . ?
C6 N0 Pb01 127.4(7) 6_557 . ?
C6 N0 C6 50.4(10) . 6_557 ?
C3 C1 C003 114.4(13) . . ?
C0 C3 C0 18(2) 6_557 . ?
C0 C3 C1 117.6(12) 6_557 . ?
C0 C3 C1 117.6(12) . . ?
C4 C3 C0 16.3(14) . 6_557 ?
C4 C3 C0 33.6(14) 6_557 6_557 ?
C4 C3 C4 48(2) . 6_557 ?
C4 C3 C5 107.2(15) . . ?
C4 C3 C5 107.2(15) 6_557 6_557 ?
C4 C3 C5 123.2(12) . 6_557 ?
C4 C3 C5 123.2(12) 6_557 . ?
C5 C3 C5 36(2) 6_557 . ?
C0 C6 C0 15.6(19) 6_557 . ?
C0 C6 N0 112.2(11) 6_557 . ?
C0 C6 C2 126.4(11) 6_557 . ?
C0 C6 N1 103.8(11) 6_557 6_557 ?
C0 C6 N1 92.2(11) . 6_557 ?
N0 C6 C0 102.5(12) . . ?
N0 C6 C2 119.5(9) . . ?
N0 C6 N1 13.3(5) . 6_557 ?
C6 C6 C0 58.3(10) 6_557 . ?
C6 C6 C0 73.9(11) 6_557 6_557 ?
C6 C6 N0 64.8(5) 6_557 . ?
C6 C6 C2 115.9(6) 6_557 . ?
C6 C6 C4 88.7(10) 6_557 . ?
C6 C6 C4 52.4(7) 6_557 6_557 ?
C6 C6 N1 86.2(9) 6_557 . ?
C6 C6 N1 51.5(6) 6_557 6_557 ?
C2 C6 C0 130.4(10) . . ?
C2 C6 C4 131.9(10) . 6_557 ?
C2 C6 N1 123.7(9) . 6_557 ?
C4 C6 C2 121.1(10) . . ?
C4 C6 C4 36.3(16) . 6_557 ?
C4 C6 N1 113.6(10) . 6_557 ?
N1 C6 C2 113.0(9) . . ?
N1 C6 C4 87.1(10) 6_557 6_557 ?
N1 C6 C4 112.2(11) . 6_557 ?
N1 C6 C4 121.8(11) . . ?
N1 C6 N1 34.6(12) . 6_557 ?
Pb01 Br1 Pb01 87.35(5) . 1_554 ?
C6 C2 C2 118.0(10) . 2_765 ?
C6 C2 C2 115.9(6) . 6_558 ?
C2 C2 C2 89.999(5) 2_765 6_558 ?
C3 C4 C6 93.6(11) . 6_557 ?
C3 C4 C6 113.8(13) . . ?
C6 C4 C6 38.9(8) . 6_557 ?
C4 C4 C3 66.0(11) 6_557 . ?
C4 C4 C6 52.4(7) 6_557 6_557 ?
C4 C4 C6 91.3(10) 6_557 . ?
C3 C5 C003 115.4(13) . . ?
C5 C5 C003 72.1(10) 6_557 . ?
C5 C5 C3 72.0(10) 6_557 . ?
C003 N1 Pb01 109.2(8) . . ?
C003 N1 C6 115.6(11) . . ?
C003 N1 C6 94.9(10) . 6_557 ?
C6 N1 Pb01 111.2(8) 6_557 . ?
C6 N1 Pb01 128.1(8) . . ?
C6 N1 C6 42.3(9) . 6_557 ?
N1 N1 Pb01 79.5(4) 6_557 . ?
N1 N1 C003 67.9(8) 6_557 . ?
N1 N1 C6 93.8(9) 6_557 . ?
N1 N1 C6 51.5(5) 6_557 6_557 ?

loop_
_geom_bond_atom_site_label_1
_geom_bond_atom_site_label_2
_geom_bond_distance
_geom_bond_site_symmetry_2
_geom_bond_publ_flag
Pb01 Br 2.9890(13) . ?
Pb01 Br 2.9890(13) 5_666 ?
Pb01 Br 2.9890(13) 1_556 ?
Pb01 Br 2.9890(13) 5_667 ?
Pb01 N0 2.741(10) . ?
Pb01 N0 2.741(10) 5_667 ?
Pb01 Br1 3.0050(13) 5_667 ?
Pb01 Br1 3.0049(13) . ?
Pb01 N1 2.740(11) . ?
Pb01 N1 2.740(11) 6_557 ?
Pb01 N1 2.740(11) 2_665 ?
Pb01 N1 2.740(11) 5_667 ?
C003 N0 1.323(14) . ?
C003 C1 1.413(17) . ?
C003 C5 1.407(17) . ?
C003 C5 1.407(17) 6_557 ?
C003 N1 1.332(15) 6_557 ?
C003 N1 1.332(15) . ?
C0 C0 0.43(5) 6_557 ?
C0 C3 1.382(16) . ?
C0 C6 1.537(19) . ?
C0 C6 1.36(2) 6_557 ?
N0 C6 1.391(14) . ?
N0 C6 1.391(14) 6_557 ?
C1 C3 1.410(17) . ?
C3 C4 1.371(17) . ?
C3 C4 1.371(17) 6_557 ?
C3 C5 1.400(17) . ?
C3 C5 1.400(17) 6_557 ?
C6 C6 1.18(2) 6_557 ?
C6 C2 1.516(14) . ?
C6 C4 1.89(2) 6_557 ?
C6 C4 1.494(19) . ?
C6 N1 1.757(19) 6_557 ?
C6 N1 1.379(15) . ?
C2 C2 1.538(19) 2_765 ?
C2 C2 1.64(2) 6_558 ?
C4 C4 1.12(5) 6_557 ?
C5 C5 0.86(5) 6_557 ?
N1 N1 1.00(4) 6_557 ?
